data_4511225
loop_
_publ_author_name
'Singh, Ruchi'
'Mrozinski, Jerzy'
'Bharadwaj, Parimal K.'

_publ_section_title
;
 Solvent-Induced Carboxylate Shift and Movement of an Anthryl Side-Group
 in Single-Crystal to Single-Crystal Structural Dynamics in a Gadolinium
 Coordination Polymer
;
_journal_issue 7
_journal_name_full 'Crystal Growth &amp; Design'
_journal_page_first 3623
_journal_paper_doi 10.1021/cg5005775
_journal_volume 14
_journal_year 2014
_chemical_formula_moiety 'C75 H58 Gd2 N5 O16'
_chemical_formula_sum 'C75 H58 Gd2 N5 O16'
_chemical_formula_weight 1599.76
_chemical_name_systematic
;
 ?
;
_space_group_IT_number 2
_symmetry_cell_setting triclinic
_symmetry_space_group_name_Hall '-P 1'
_symmetry_space_group_name_H-M 'P -1'
_atom_sites_solution_hydrogens geom
_atom_sites_solution_primary direct
_atom_sites_solution_secondary difmap
_audit_creation_method SHELXL-97
_cell_angle_alpha 68.749(5)
_cell_angle_beta 86.941(5)
_cell_angle_gamma 66.545(5)
_cell_formula_units_Z 2
_cell_length_a 16.346(5)
_cell_length_b 17.081(5)
_cell_length_c 17.163(5)
_cell_measurement_reflns_used 999
_cell_measurement_temperature 100(2)
_cell_measurement_theta_max 25.50
_cell_measurement_theta_min 2.21
_cell_volume 4074(2)
_computing_cell_refinement 'SAINT 6.45 ( Bruker, 2003)'
_computing_data_collection 'SMART 5.628 (Bruker, 2003)'
_computing_data_reduction 'SAINT 6.45 ( Bruker, 2003)'
_computing_molecular_graphics 'DIAMOND 2.1e'
_computing_structure_refinement 'SHELXL-97 (Sheldrick, 1997)'
_computing_structure_solution SIR-97
_diffrn_ambient_temperature 100(2)
_diffrn_measured_fraction_theta_full 0.995
_diffrn_measured_fraction_theta_max 0.995
_diffrn_radiation_monochromator graphite
_diffrn_radiation_source 'fine-focus sealed tube'
_diffrn_radiation_type MoK\a
_diffrn_radiation_wavelength 0.71073
_diffrn_reflns_av_R_equivalents 0.0281
_diffrn_reflns_av_sigmaI/netI 0.0521
_diffrn_reflns_limit_h_max 19
_diffrn_reflns_limit_h_min -19
_diffrn_reflns_limit_k_max 17
_diffrn_reflns_limit_k_min -20
_diffrn_reflns_limit_l_max 20
_diffrn_reflns_limit_l_min -20
_diffrn_reflns_number 27730
_diffrn_reflns_theta_full 25.50
_diffrn_reflns_theta_max 25.50
_diffrn_reflns_theta_min 2.21
_exptl_absorpt_coefficient_mu 1.675
_exptl_absorpt_correction_T_max 0.8243
_exptl_absorpt_correction_T_min 0.7199
_exptl_absorpt_correction_type empirical
_exptl_absorpt_process_details Sadabs
_exptl_crystal_colour Brown
_exptl_crystal_density_diffrn 1.304
_exptl_crystal_density_method 'not measured'
_exptl_crystal_description Block
_exptl_crystal_F_000 1598
_exptl_crystal_size_max 0.21
_exptl_crystal_size_mid 0.16
_exptl_crystal_size_min 0.12
_platon_squeeze_details
;
;
_refine_diff_density_max 1.854
_refine_diff_density_min -1.449
_refine_diff_density_rms 0.168
_refine_ls_extinction_method none
_refine_ls_goodness_of_fit_ref 1.103
_refine_ls_hydrogen_treatment mixed
_refine_ls_matrix_type full
_refine_ls_number_parameters 880
_refine_ls_number_reflns 15085
_refine_ls_number_restraints 377
_refine_ls_restrained_S_all 1.141
_refine_ls_R_factor_all 0.0684
_refine_ls_R_factor_gt 0.0540
_refine_ls_shift/su_max 0.001
_refine_ls_shift/su_mean 0.000
_refine_ls_structure_factor_coef Fsqd
_refine_ls_weighting_details 'calc w=1/[\s^2^(Fo^2^)+(0.1005P)^2^+4.4399P] where P=(Fo^2^+2Fc^2^)/3'
_refine_ls_weighting_scheme calc
_refine_ls_wR_factor_gt 0.1550
_refine_ls_wR_factor_ref 0.1651
_reflns_number_gt 11554
_reflns_number_total 15085
_reflns_threshold_expression >2sigma(I)
_cod_data_source_file cg5005775_si_002.cif
_cod_data_source_block 1
_cod_depositor_comments
;
The following automatic conversions were performed:

'_symmetry_cell_setting' value 'Triclinic' changed to 'triclinic'
according to
/usr/data/users/saulius/crontab/automatic-downloads/rss-feeds/ACS/lib/dictionaries/cif_core.dic
dictionary named 'cif_core.dic' version 2.4.2 from
2011-04-26.

'_exptl_absorpt_correction_type' value 'Empirical'
changed to 'empirical' according to
/usr/data/users/saulius/crontab/automatic-downloads/rss-feeds/ACS/lib/dictionaries/cif_core.dic
dictionary named 'cif_core.dic' version 2.4.2 from 2011-04-26.

Automatic conversion script
Id: cif_fix_values 2281 2013-09-26 08:29:07Z andrius 

 Adding full bibliography for 4511225--4511228.cif.
;
_cod_original_sg_symbol_H-M P-1
_cod_database_code 4511225

loop_
_symmetry_equiv_pos_as_xyz
'x, y, z'
'-x, -y, -z'

loop_
_atom_site_label
_atom_site_type_symbol
_atom_site_fract_x
_atom_site_fract_y
_atom_site_fract_z
_atom_site_U_iso_or_equiv
_atom_site_adp_type
_atom_site_occupancy
_atom_site_symmetry_multiplicity
_atom_site_calc_flag
_atom_site_refinement_flags
C1 C 0.2256(4) 0.0762(4) 0.5792(4) 0.0227(12) Uani 1 1 d U
C2 C 0.2773(4) 0.1007(4) 0.6291(4) 0.0228(13) Uani 1 1 d U
C3 C 0.3070(4) 0.0418(5) 0.7116(4) 0.0291(14) Uani 1 1 d U
H3 H 0.2947 -0.0103 0.7331 0.035 Uiso 1 1 calc R
C4 C 0.3548(5) 0.0591(5) 0.7626(4) 0.0347(17) Uani 1 1 d U
C5 C 0.3778(4) 0.1337(5) 0.7280(4) 0.0265(14) Uani 1 1 d U
H5 H 0.4124 0.1447 0.7609 0.032 Uiso 1 1 calc R
C6 C 0.3493(4) 0.1925(4) 0.6441(4) 0.0209(12) Uani 1 1 d U
C7 C 0.2967(4) 0.1773(4) 0.5961(4) 0.0219(13) Uani 1 1 d U
H7 H 0.2744 0.2186 0.5413 0.026 Uiso 1 1 calc R
C8 C 0.3838(4) 0.2663(4) 0.6086(4) 0.0191(12) Uani 1 1 d U
C9 C 0.4254(9) 0.0172(9) 0.9023(5) 0.084(4) Uani 1 1 d U
H9A H 0.3973 0.0815 0.8953 0.100 Uiso 1 1 calc R
H9B H 0.4872 0.0029 0.8905 0.100 Uiso 1 1 calc R
C10 C 0.4223(12) -0.0430(11) 0.9929(6) 0.103(3) Uani 1 1 d U
C11 C 0.3426(13) -0.0120(13) 1.0338(7) 0.116(4) Uani 1 1 d U
C12 C 0.2725(14) 0.0665(17) 0.9951(11) 0.163(7) Uani 1 1 d U
H12 H 0.2720 0.1026 0.9393 0.195 Uiso 1 1 calc R
C13 C 0.1990(13) 0.094(2) 1.0403(13) 0.275(16) Uani 1 1 d DU
H13 H 0.1487 0.1469 1.0117 0.330 Uiso 1 1 calc R
C14 C 0.1966(15) 0.0459(18) 1.1264(13) 0.220(11) Uani 1 1 d DU
H14 H 0.1499 0.0702 1.1557 0.264 Uiso 1 1 calc R
C15 C 0.2698(13) -0.0423(15) 1.1669(9) 0.146(6) Uani 1 1 d DU
H15 H 0.2690 -0.0824 1.2205 0.175 Uiso 1 1 calc R
C16 C 0.3409(12) -0.0629(11) 1.1204(9) 0.123(4) Uani 1 1 d DU
C17 C 0.4089(13) -0.1466(11) 1.1640(9) 0.124(4) Uani 1 1 d DU
H17 H 0.4070 -0.1806 1.2198 0.149 Uiso 1 1 calc R
C18 C 0.4779(12) -0.1763(9) 1.1215(7) 0.113(4) Uani 1 1 d DU
C19 C 0.5520(11) -0.2598(10) 1.1585(8) 0.122(4) Uani 1 1 d DU
H19 H 0.5529 -0.2950 1.2147 0.146 Uiso 1 1 calc R
C20 C 0.6267(13) -0.2943(10) 1.1146(7) 0.129(5) Uani 1 1 d DU
H20 H 0.6742 -0.3500 1.1434 0.155 Uiso 1 1 calc R
C21 C 0.6303(14) -0.2461(10) 1.0290(8) 0.149(6) Uani 1 1 d DU
H21 H 0.6777 -0.2707 1.0004 0.179 Uiso 1 1 calc R
C22 C 0.5592(12) -0.1590(10) 0.9881(9) 0.119(4) Uani 1 1 d DU
C23 C 0.4848(13) -0.1233(10) 1.0311(7) 0.116(4) Uani 1 1 d DU
C24 C 0.2074(4) -0.1721(4) 0.6057(4) 0.0207(11) Uani 1 1 d U
C25 C 0.2571(5) -0.2729(5) 0.6569(4) 0.0270(14) Uani 1 1 d U
C26 C 0.2502(7) -0.3092(6) 0.7416(5) 0.050(2) Uani 1 1 d U
H26 H 0.2101 -0.2726 0.7675 0.060 Uiso 1 1 calc R
C27 C 0.3021(9) -0.3989(6) 0.7870(5) 0.077(4) Uani 1 1 d DU
C28 C 0.3496(7) -0.4579(6) 0.7477(4) 0.052(2) Uani 1 1 d U
H28 H 0.3777 -0.5208 0.7780 0.062 Uiso 1 1 calc R
C29 C 0.3549(5) -0.4216(5) 0.6617(4) 0.0280(14) Uani 1 1 d U
C30 C 0.3120(4) -0.3283(4) 0.6166(4) 0.0210(12) Uani 1 1 d U
H30 H 0.3197 -0.3033 0.5602 0.025 Uiso 1 1 calc R
C31 C 0.4020(4) -0.4858(4) 0.6179(4) 0.0216(13) Uani 1 1 d U
C32 C 0.2411(13) -0.3835(9) 0.9211(6) 0.142(7) Uani 1 1 d DU
H32A H 0.1806 -0.3727 0.9046 0.171 Uiso 1 1 calc R
H32B H 0.2441 -0.3243 0.9060 0.171 Uiso 1 1 calc RD
C33 C 0.2621(15) -0.4335(12) 1.0129(6) 0.178(10) Uani 1 1 d DU
C34 C 0.3142(16) -0.4161(13) 1.0663(8) 0.164(9) Uani 1 1 d DU
C35 C 0.3449(18) -0.3469(15) 1.0358(10) 0.192(11) Uani 1 1 d DU
H35 H 0.3352 -0.3122 0.9784 0.230 Uiso 1 1 calc R
C36 C 0.3898(17) -0.3278(15) 1.0883(9) 0.213(13) Uani 1 1 d DU
H36 H 0.4074 -0.2793 1.0657 0.255 Uiso 1 1 calc R
C37 C 0.4089(16) -0.3808(13) 1.1753(10) 0.169(8) Uani 1 1 d DU
H37 H 0.4455 -0.3740 1.2098 0.203 Uiso 1 1 calc R
C38 C 0.3702(16) -0.4443(14) 1.2070(9) 0.182(10) Uani 1 1 d DU
H38 H 0.3791 -0.4786 1.2644 0.219 Uiso 1 1 calc R
C39 C 0.318(2) -0.4581(18) 1.1543(8) 0.244(16) Uani 1 1 d DU
C40 C 0.290(2) -0.5319(16) 1.1879(9) 0.227(14) Uani 1 1 d DU
H40 H 0.2994 -0.5647 1.2456 0.272 Uiso 1 1 calc R
C41 C 0.2491(19) -0.5563(16) 1.1369(9) 0.216(13) Uani 1 1 d DU
C42 C 0.205(2) -0.6142(18) 1.1711(11) 0.258(17) Uani 1 1 d DU
H42 H 0.1928 -0.6286 1.2270 0.310 Uiso 1 1 calc R
C43 C 0.178(2) -0.6501(19) 1.1209(10) 0.261(18) Uani 1 1 d DU
H43 H 0.1715 -0.7052 1.1451 0.313 Uiso 1 1 calc R
C44 C 0.162(2) -0.6015(17) 1.0315(11) 0.30(2) Uani 1 1 d DU
H44 H 0.1344 -0.6178 0.9973 0.354 Uiso 1 1 calc R
C45 C 0.1883(19) -0.5289(16) 0.9980(10) 0.238(16) Uani 1 1 d DU
H45 H 0.1774 -0.4954 0.9404 0.286 Uiso 1 1 calc RD
C46 C 0.2318(19) -0.5046(15) 1.0500(8) 0.198(12) Uani 1 1 d DU
C47 C 0.0349(4) -0.0835(5) 0.3991(4) 0.0248(14) Uani 1 1 d U
C48 C 0.1070(4) -0.1321(5) 0.3544(4) 0.0280(15) Uani 1 1 d U
C49 C 0.0807(4) -0.1398(6) 0.2835(5) 0.044(2) Uani 1 1 d U
H49 H 0.0205 -0.1103 0.2624 0.053 Uiso 1 1 calc R
C50 C 0.1428(5) -0.1913(7) 0.2429(5) 0.047(2) Uani 1 1 d U
C51 C 0.2324(4) -0.2387(5) 0.2781(4) 0.0336(17) Uani 1 1 d U
H51 H 0.2747 -0.2762 0.2541 0.040 Uiso 1 1 calc R
C52 C 0.2575(4) -0.2291(4) 0.3491(4) 0.0233(13) Uani 1 1 d U
C53 C 0.1950(4) -0.1737(4) 0.3867(4) 0.0223(13) Uani 1 1 d U
H53 H 0.2130 -0.1654 0.4325 0.027 Uiso 1 1 calc R
C54 C 0.3536(4) -0.2796(4) 0.3858(4) 0.0188(12) Uani 1 1 d U
C55 C 0.1789(9) -0.2485(11) 0.1308(7) 0.094(4) Uani 1 1 d DU
H55A H 0.2050 -0.3129 0.1673 0.113 Uiso 1 1 calc R
H55B H 0.2266 -0.2272 0.1168 0.113 Uiso 1 1 calc R
C56 C 0.1297(8) -0.2358(11) 0.0506(8) 0.095(4) Uani 1 1 d DU
C57 C 0.0777(17) -0.2898(18) 0.0546(10) 0.206(13) Uani 1 1 d DU
C58 C 0.0825(12) -0.3593(13) 0.1364(11) 0.140(6) Uani 1 1 d DU
H58 H 0.1104 -0.3615 0.1835 0.168 Uiso 1 1 calc R
C59 C 0.0434(13) -0.4264(15) 0.1456(13) 0.145(7) Uiso 1 1 d DU
H59 H 0.0425 -0.4691 0.1976 0.174 Uiso 1 1 calc R
C60 C 0.0067(13) -0.4212(14) 0.0677(12) 0.148(7) Uiso 1 1 d DU
H60 H -0.0157 -0.4639 0.0690 0.177 Uiso 1 1 calc R
C61 C 0.0043(13) -0.3517(12) -0.0104(12) 0.133(6) Uiso 1 1 d DU
H61 H -0.0227 -0.3483 -0.0585 0.159 Uiso 1 1 calc R
C62 C 0.0415(12) -0.2873(14) -0.0179(10) 0.137(7) Uani 1 1 d DU
C63 C 0.0376(12) -0.2182(13) -0.0994(10) 0.148(8) Uani 1 1 d DU
H63 H 0.0089 -0.2144 -0.1468 0.178 Uiso 1 1 calc R
C64 C 0.0777(12) -0.1570(14) -0.1061(8) 0.132(7) Uani 1 1 d DU
C65 C 0.0931(7) -0.1069(9) -0.1826(7) 0.080(3) Uani 1 1 d DU
H65 H 0.0725 -0.1102 -0.2302 0.097 Uiso 1 1 calc R
C66 C 0.1387(8) -0.0504(10) -0.1925(8) 0.098(4) Uani 1 1 d DU
H66 H 0.1453 -0.0138 -0.2457 0.118 Uiso 1 1 calc R
C67 C 0.1744(12) -0.0507(14) -0.1198(9) 0.129(7) Uani 1 1 d DU
H67 H 0.2130 -0.0216 -0.1244 0.155 Uiso 1 1 calc R
C68 C 0.153(2) -0.093(2) -0.0420(11) 0.266(17) Uani 1 1 d DU
H68 H 0.1645 -0.0807 0.0037 0.319 Uiso 1 1 calc R
C69 C 0.1134(19) -0.1573(17) -0.0317(8) 0.229(14) Uani 1 1 d DU
C70 C 0.2804(5) -0.0111(5) 0.3823(5) 0.0350(16) Uani 1 1 d U
H70 H 0.3093 -0.0731 0.4160 0.042 Uiso 1 1 calc R
C71 C 0.2800(8) 0.1201(6) 0.2650(6) 0.079(4) Uani 1 1 d U
H71A H 0.3205 0.1347 0.2255 0.118 Uiso 1 1 calc R
H71B H 0.2640 0.1595 0.2964 0.118 Uiso 1 1 calc R
H71C H 0.2269 0.1290 0.2353 0.118 Uiso 1 1 calc R
C72 C 0.4114(6) -0.0281(7) 0.3086(7) 0.061(3) Uani 1 1 d U
H72A H 0.4314 0.0094 0.2622 0.091 Uiso 1 1 calc R
H72B H 0.4109 -0.0786 0.2966 0.091 Uiso 1 1 calc R
H72C H 0.4512 -0.0513 0.3585 0.091 Uiso 1 1 calc R
C73 C 0.4754(5) -0.2392(5) 0.5704(4) 0.0299(15) Uani 1 1 d U
H73 H 0.4141 -0.2154 0.5551 0.036 Uiso 1 1 calc R
C74 C 0.4460(6) -0.1053(6) 0.6041(7) 0.059(3) Uani 1 1 d U
H74A H 0.4810 -0.0809 0.6235 0.089 Uiso 1 1 calc R
H74B H 0.4050 -0.1172 0.6443 0.089 Uiso 1 1 calc R
H74C H 0.4128 -0.0616 0.5509 0.089 Uiso 1 1 calc R
C75 C 0.6001(5) -0.2189(7) 0.6163(6) 0.053(2) Uani 1 1 d U
H75A H 0.6084 -0.1749 0.6338 0.079 Uiso 1 1 calc R
H75B H 0.6317 -0.2227 0.5681 0.079 Uiso 1 1 calc R
H75C H 0.6231 -0.2781 0.6613 0.079 Uiso 1 1 calc R
N1 N 0.3791(7) 0.0009(6) 0.8451(4) 0.066(3) Uani 1 1 d DU
N2 N 0.3040(11) -0.4357(6) 0.8762(5) 0.125(5) Uani 1 1 d DU
N3 N 0.1161(5) -0.1971(7) 0.1705(5) 0.075(3) Uani 1 1 d DU
N4 N 0.3226(4) 0.0260(4) 0.3214(4) 0.0382(15) Uani 1 1 d U
N5 N 0.5049(4) -0.1901(5) 0.5946(4) 0.0386(15) Uani 1 1 d U
O1 O 0.1769(3) 0.1339(3) 0.5120(3) 0.0303(10) Uani 1 1 d U
O2 O 0.2312(3) -0.0058(3) 0.6075(3) 0.0274(10) Uani 1 1 d U
O3 O 0.3405(3) 0.3390(3) 0.5457(3) 0.0275(10) Uani 1 1 d U
O4 O 0.4584(3) 0.2529(3) 0.6392(3) 0.0214(9) Uani 1 1 d U
O5 O 0.2403(3) -0.1355(3) 0.5430(3) 0.0208(9) Uani 1 1 d U
O6 O 0.1325(3) -0.1255(3) 0.6271(3) 0.0246(9) Uani 1 1 d U
O7 O 0.4455(3) -0.4626(3) 0.5554(3) 0.0219(9) Uani 1 1 d U
O8 O 0.3950(3) -0.5609(3) 0.6397(3) 0.0265(10) Uani 1 1 d U
O9 O 0.0518(3) -0.0499(3) 0.4485(3) 0.0266(10) Uani 1 1 d U
O10 O 0.0423(3) 0.0790(4) 0.6115(3) 0.0316(11) Uani 1 1 d U
O11 O 0.0155(3) 0.1511(3) 0.4018(3) 0.0307(10) Uani 1 1 d U
O12 O 0.2052(3) 0.0325(3) 0.3961(3) 0.0320(11) Uani 1 1 d U
O13 O 0.4057(3) -0.3465(3) 0.3666(2) 0.0194(9) Uani 1 1 d U
O14 O 0.3816(3) -0.2552(3) 0.4365(2) 0.0197(9) Uani 1 1 d U
O15 O 0.5218(3) -0.3138(3) 0.5659(3) 0.0294(10) Uani 1 1 d U
O16 O 0.6413(3) -0.5087(3) 0.5741(3) 0.0249(10) Uani 1 1 d U
Gd1 Gd 0.118464(18) 0.01648(2) 0.510424(19) 0.02030(11) Uani 1 1 d U
Gd2 Gd 0.529072(18) -0.383414(19) 0.466998(17) 0.01690(10) Uani 1 1 d U
H1N1 H 0.377(7) -0.058(4) 0.861(7) 0.09(4) Uiso 1 1 d D
H1N2 H 0.253(2) -0.447(2) 0.8636(15) 0.5(2) Uiso 1 1 d D
H1N3 H 0.061(3) -0.152(4) 0.130(3) 0.027(18) Uiso 1 1 d D

loop_
_atom_site_aniso_label
_atom_site_aniso_U_11
_atom_site_aniso_U_22
_atom_site_aniso_U_33
_atom_site_aniso_U_23
_atom_site_aniso_U_13
_atom_site_aniso_U_12
C1 0.011(3) 0.019(3) 0.036(3) -0.013(3) -0.001(2) -0.003(2)
C2 0.018(3) 0.024(3) 0.031(3) -0.014(3) 0.004(2) -0.010(3)
C3 0.032(4) 0.032(4) 0.032(3) -0.009(3) 0.005(3) -0.025(3)
C4 0.055(5) 0.041(4) 0.021(3) -0.006(3) 0.002(3) -0.037(4)
C5 0.033(3) 0.031(4) 0.023(3) -0.010(3) 0.003(3) -0.021(3)
C6 0.020(3) 0.017(3) 0.030(3) -0.009(2) 0.006(2) -0.011(3)
C7 0.024(3) 0.022(3) 0.023(3) -0.012(3) 0.003(2) -0.010(3)
C8 0.021(3) 0.015(3) 0.024(3) -0.012(2) 0.004(2) -0.007(2)
C9 0.150(10) 0.114(9) 0.028(4) 0.008(5) -0.018(5) -0.120(9)
C10 0.196(9) 0.130(8) 0.031(5) 0.014(5) -0.021(5) -0.149(7)
C11 0.196(10) 0.173(11) 0.034(5) 0.008(6) 0.000(6) -0.169(8)
C12 0.167(12) 0.252(18) 0.075(9) 0.011(9) -0.011(8) -0.154(9)
C13 0.115(13) 0.42(3) 0.152(17) 0.078(17) 0.021(10) -0.143(12)
C14 0.162(16) 0.33(3) 0.129(14) 0.011(16) 0.025(12) -0.152(11)
C15 0.198(12) 0.244(16) 0.058(8) -0.011(9) 0.022(7) -0.192(10)
C16 0.215(12) 0.154(10) 0.061(7) -0.010(6) 0.013(7) -0.160(8)
C17 0.251(13) 0.124(9) 0.051(7) 0.000(6) -0.022(7) -0.152(8)
C18 0.246(12) 0.100(7) 0.042(6) 0.010(5) -0.028(6) -0.147(7)
C19 0.256(14) 0.113(9) 0.044(6) 0.002(5) -0.016(7) -0.145(8)
C20 0.295(16) 0.087(8) 0.043(6) -0.010(5) 0.000(8) -0.125(9)
C21 0.304(18) 0.097(10) 0.070(8) -0.014(7) -0.001(10) -0.119(9)
C22 0.231(13) 0.096(8) 0.068(8) -0.001(6) -0.024(7) -0.126(8)
C23 0.243(12) 0.111(8) 0.041(6) 0.009(5) -0.026(6) -0.146(7)
C24 0.024(3) 0.025(3) 0.024(3) -0.018(2) 0.003(2) -0.013(2)
C25 0.039(4) 0.025(3) 0.024(3) -0.011(3) 0.011(3) -0.019(3)
C26 0.100(7) 0.037(4) 0.032(4) -0.025(3) 0.031(4) -0.040(4)
C27 0.184(12) 0.033(4) 0.018(4) -0.011(3) 0.029(5) -0.051(6)
C28 0.113(8) 0.028(4) 0.014(3) -0.002(3) 0.004(4) -0.032(5)
C29 0.050(4) 0.023(3) 0.018(3) -0.009(3) 0.004(3) -0.021(3)
C30 0.031(3) 0.019(3) 0.015(3) -0.005(2) 0.003(2) -0.014(3)
C31 0.032(3) 0.014(3) 0.016(3) 0.000(2) -0.005(2) -0.010(3)
C32 0.33(2) 0.086(9) 0.049(6) -0.044(6) 0.086(8) -0.109(12)
C33 0.45(3) 0.187(16) 0.041(5) -0.078(7) 0.113(9) -0.25(2)
C34 0.37(3) 0.167(17) 0.065(6) -0.071(9) 0.089(11) -0.196(19)
C35 0.43(3) 0.185(19) 0.092(9) -0.091(11) 0.106(14) -0.23(2)
C36 0.48(4) 0.25(2) 0.102(9) -0.130(13) 0.152(17) -0.30(3)
C37 0.33(3) 0.166(18) 0.121(10) -0.113(12) 0.095(13) -0.159(19)
C38 0.41(3) 0.180(19) 0.068(8) -0.083(10) 0.079(12) -0.20(2)
C39 0.56(4) 0.33(3) 0.047(6) -0.099(12) 0.117(14) -0.37(3)
C40 0.54(4) 0.23(2) 0.061(8) -0.083(11) 0.102(14) -0.29(3)
C41 0.51(4) 0.23(2) 0.059(7) -0.064(10) 0.111(13) -0.30(3)
C42 0.60(5) 0.27(3) 0.109(11) -0.099(15) 0.17(2) -0.37(4)
C43 0.56(5) 0.29(3) 0.104(11) -0.070(14) 0.12(2) -0.36(4)
C44 0.72(6) 0.27(3) 0.110(10) -0.091(15) 0.14(2) -0.41(4)
C45 0.59(5) 0.22(2) 0.077(9) -0.068(12) 0.091(16) -0.33(3)
C46 0.48(4) 0.203(19) 0.052(6) -0.063(9) 0.100(12) -0.27(2)
C47 0.018(3) 0.028(4) 0.029(4) -0.016(3) -0.001(3) -0.005(3)
C48 0.024(3) 0.037(4) 0.033(4) -0.023(3) 0.009(3) -0.013(3)
C49 0.016(3) 0.065(6) 0.059(5) -0.049(5) 0.001(3) -0.002(3)
C50 0.026(3) 0.071(6) 0.043(5) -0.040(4) -0.008(3) 0.001(4)
C51 0.022(3) 0.050(5) 0.029(4) -0.028(3) 0.004(3) -0.003(3)
C52 0.025(3) 0.021(3) 0.021(3) -0.005(3) 0.000(2) -0.009(3)
C53 0.028(3) 0.023(3) 0.021(3) -0.012(3) 0.006(2) -0.011(3)
C54 0.024(3) 0.014(3) 0.015(3) -0.001(2) 0.005(2) -0.008(2)
C55 0.107(9) 0.120(11) 0.077(7) -0.068(7) 0.020(6) -0.040(8)
C56 0.084(8) 0.147(12) 0.090(7) -0.074(7) 0.020(6) -0.056(9)
C57 0.36(3) 0.38(3) 0.077(7) -0.119(11) 0.110(12) -0.33(3)
C58 0.162(16) 0.185(19) 0.125(10) -0.068(11) 0.026(12) -0.115(16)
C62 0.167(15) 0.26(2) 0.113(8) -0.126(10) 0.079(10) -0.171(17)
C63 0.175(17) 0.26(2) 0.102(8) -0.090(11) 0.033(11) -0.162(19)
C64 0.185(16) 0.25(2) 0.057(6) -0.089(9) 0.045(8) -0.162(16)
C65 0.067(7) 0.115(10) 0.050(5) -0.036(6) 0.003(5) -0.022(6)
C66 0.070(8) 0.136(13) 0.067(7) -0.017(8) 0.003(6) -0.038(8)
C67 0.146(14) 0.20(2) 0.090(9) -0.049(11) 0.029(10) -0.126(15)
C68 0.50(4) 0.48(4) 0.085(9) -0.125(16) 0.109(18) -0.45(4)
C69 0.44(4) 0.41(3) 0.035(5) -0.073(9) 0.058(10) -0.38(3)
C70 0.036(4) 0.031(4) 0.033(4) -0.010(3) 0.007(3) -0.011(3)
C71 0.113(9) 0.033(5) 0.058(6) -0.005(4) 0.037(6) -0.014(5)
C72 0.049(5) 0.059(6) 0.083(7) -0.042(6) 0.030(5) -0.020(4)
C73 0.028(3) 0.034(4) 0.037(4) -0.021(3) 0.009(3) -0.016(3)
C74 0.042(4) 0.047(5) 0.110(8) -0.055(6) 0.014(5) -0.018(4)
C75 0.030(4) 0.064(6) 0.090(7) -0.057(6) 0.009(4) -0.018(4)
N1 0.123(7) 0.077(6) 0.027(3) 0.004(4) -0.007(4) -0.088(6)
N2 0.306(17) 0.054(5) 0.021(4) -0.020(4) 0.052(6) -0.078(8)
N3 0.034(4) 0.117(8) 0.067(5) -0.071(6) -0.018(4) 0.012(4)
N4 0.047(4) 0.022(3) 0.041(4) -0.013(3) 0.020(3) -0.011(3)
N5 0.035(3) 0.042(4) 0.057(4) -0.035(3) 0.009(3) -0.020(3)
O1 0.030(2) 0.025(2) 0.038(3) -0.012(2) -0.008(2) -0.011(2)
O2 0.020(2) 0.023(2) 0.040(3) -0.012(2) -0.0068(19) -0.0087(19)
O3 0.032(2) 0.017(2) 0.027(2) 0.0003(19) -0.0070(19) -0.011(2)
O4 0.029(2) 0.019(2) 0.018(2) -0.0034(18) -0.0012(17) -0.0140(19)
O5 0.019(2) 0.020(2) 0.028(2) -0.0126(18) 0.0063(17) -0.0090(17)
O6 0.024(2) 0.032(2) 0.027(2) -0.0159(19) 0.0041(18) -0.0151(19)
O7 0.026(2) 0.019(2) 0.020(2) -0.0041(17) -0.0028(17) -0.0098(19)
O8 0.042(3) 0.019(2) 0.024(2) -0.0086(19) 0.010(2) -0.017(2)
O9 0.023(2) 0.034(3) 0.031(2) -0.020(2) 0.0026(18) -0.013(2)
O10 0.022(2) 0.046(3) 0.041(3) -0.035(3) 0.007(2) -0.011(2)
O11 0.023(2) 0.034(3) 0.035(3) -0.011(2) -0.0011(19) -0.013(2)
O12 0.029(2) 0.030(3) 0.033(2) -0.011(2) 0.011(2) -0.009(2)
O13 0.026(2) 0.015(2) 0.015(2) -0.0057(16) 0.0019(16) -0.0066(18)
O14 0.027(2) 0.016(2) 0.016(2) -0.0065(17) 0.0012(16) -0.0084(17)
O15 0.034(3) 0.023(2) 0.031(3) -0.014(2) -0.007(2) -0.006(2)
O16 0.026(2) 0.019(2) 0.024(2) -0.0027(18) -0.0058(18) -0.0080(19)
Gd1 0.01560(16) 0.02296(19) 0.02740(19) -0.01516(14) 0.00146(12) -0.00748(13)
Gd2 0.02331(17) 0.01019(16) 0.01663(17) -0.00333(12) -0.00093(12) -0.00737(13)

loop_
_atom_type_symbol
_atom_type_description
_atom_type_scat_dispersion_real
_atom_type_scat_dispersion_imag
_atom_type_scat_source
C C 0.0033 0.0016 'International Tables Vol C Tables 4.2.6.8 and 6.1.1.4'
H H 0.0000 0.0000 'International Tables Vol C Tables 4.2.6.8 and 6.1.1.4'
N N 0.0061 0.0033 'International Tables Vol C Tables 4.2.6.8 and 6.1.1.4'
O O 0.0106 0.0060 'International Tables Vol C Tables 4.2.6.8 and 6.1.1.4'
Gd Gd -0.1653 3.9035 'International Tables Vol C Tables 4.2.6.8 and 6.1.1.4'

loop_
_geom_angle_atom_site_label_1
_geom_angle_atom_site_label_2
_geom_angle_atom_site_label_3
_geom_angle
_geom_angle_site_symmetry_1
_geom_angle_site_symmetry_3
O1 C1 O2 120.1(6) . .
O1 C1 C2 122.3(6) . .
O2 C1 C2 117.7(6) . .
O1 C1 Gd1 64.2(3) . .
O2 C1 Gd1 56.2(3) . .
C2 C1 Gd1 170.6(5) . .
C3 C2 C7 120.0(6) . .
C3 C2 C1 116.8(6) . .
C7 C2 C1 123.2(6) . .
C2 C3 C4 121.0(6) . .
N1 C4 C3 118.7(7) . .
N1 C4 C5 122.5(6) . .
C3 C4 C5 118.8(6) . .
C4 C5 C6 120.2(6) . .
C7 C6 C5 119.9(6) . .
C7 C6 C8 122.6(6) . .
C5 C6 C8 117.4(6) . .
C6 C7 C2 120.0(6) . .
O4 C8 O3 120.5(6) . .
O4 C8 C6 118.8(5) . .
O3 C8 C6 120.6(5) . .
O4 C8 Gd2 57.7(3) . 2_656
O3 C8 Gd2 63.1(3) . 2_656
C6 C8 Gd2 170.5(4) . 2_656
N1 C9 C10 109.6(7) . .
C23 C10 C11 118.9(12) . .
C23 C10 C9 122.2(17) . .
C11 C10 C9 118.6(14) . .
C12 C11 C16 118.3(19) . .
C12 C11 C10 121.9(12) . .
C16 C11 C10 119.7(17) . .
C11 C12 C13 118.5(18) . .
C12 C13 C14 124(2) . .
C13 C14 C15 117(2) . .
C16 C15 C14 115.1(15) . .
C17 C16 C15 111.7(15) . .
C17 C16 C11 121.8(17) . .
C15 C16 C11 126.0(17) . .
C18 C17 C16 116.2(14) . .
C17 C18 C19 122.1(12) . .
C17 C18 C23 124.1(15) . .
C19 C18 C23 113.7(16) . .
C18 C19 C20 123.6(13) . .
C21 C20 C19 122.0(16) . .
C20 C21 C22 117.6(17) . .
C21 C22 C23 121.1(15) . .
C10 C23 C22 119.6(13) . .
C10 C23 C18 118.5(17) . .
C22 C23 C18 121.9(15) . .
O5 C24 O6 121.4(6) . .
O5 C24 C25 118.7(5) . .
O6 C24 C25 119.9(6) . .
O5 C24 Gd1 60.4(3) . .
O6 C24 Gd1 61.0(3) . .
C25 C24 Gd1 178.6(4) . .
C26 C25 C30 120.6(7) . .
C26 C25 C24 121.5(6) . .
C30 C25 C24 117.9(6) . .
C27 C26 C25 119.7(8) . .
C26 C27 C28 120.7(7) . .
C26 C27 N2 120.9(9) . .
C28 C27 N2 118.2(8) . .
C27 C28 C29 118.7(7) . .
C30 C29 C28 120.6(7) . .
C30 C29 C31 120.4(6) . .
C28 C29 C31 118.9(6) . .
C29 C30 C25 118.6(6) . .
O8 C31 O7 119.7(6) . .
O8 C31 C29 119.4(6) . .
O7 C31 C29 120.7(6) . .
O8 C31 Gd2 54.4(3) . 2_646
O7 C31 Gd2 65.3(3) . 2_646
C29 C31 Gd2 171.7(5) . 2_646
N2 C32 C33 110.9(12) . .
C46 C33 C34 118.9(12) . .
C46 C33 C32 117.1(13) . .
C34 C33 C32 124.0(12) . .
C35 C34 C39 117.6(13) . .
C35 C34 C33 122.8(13) . .
C39 C34 C33 118.3(12) . .
C34 C35 C36 122.0(16) . .
C35 C36 C37 121.0(16) . .
C38 C37 C36 116.6(17) . .
C37 C38 C39 122.1(15) . .
C34 C39 C38 119.1(14) . .
C34 C39 C40 119.0(13) . .
C38 C39 C40 119.6(16) . .
C41 C40 C39 122.0(14) . .
C40 C41 C42 121.1(14) . .
C40 C41 C46 119.1(14) . .
C42 C41 C46 117.8(18) . .
C43 C42 C41 119.5(16) . .
C42 C43 C44 119.5(18) . .
C45 C44 C43 117.1(18) . .
C44 C45 C46 121.7(16) . .
C41 C46 C33 121.1(14) . .
C41 C46 C45 118.9(13) . .
C33 C46 C45 119.9(12) . .
O10 C47 O9 120.6(6) 2_556 .
O10 C47 C48 118.0(6) 2_556 .
O9 C47 C48 121.3(5) . .
O10 C47 Gd1 53.1(3) 2_556 2_556
O9 C47 Gd1 67.7(3) . 2_556
C48 C47 Gd1 168.8(5) . 2_556
C53 C48 C49 121.1(6) . .
C53 C48 C47 121.0(6) . .
C49 C48 C47 117.7(6) . .
C48 C49 C50 121.2(6) . .
N3 C50 C49 120.8(7) . .
N3 C50 C51 120.8(7) . .
C49 C50 C51 118.3(6) . .
C52 C51 C50 119.4(6) . .
C51 C52 C53 121.4(6) . .
C51 C52 C54 118.8(6) . .
C53 C52 C54 119.7(6) . .
C48 C53 C52 118.4(6) . .
O14 C54 O13 120.7(5) . .
O14 C54 C52 119.2(5) . .
O13 C54 C52 120.1(6) . .
O14 C54 Gd2 60.3(3) . .
O13 C54 Gd2 60.6(3) . .
C52 C54 Gd2 175.0(4) . .
N3 C55 C56 107.2(10) . .
C57 C56 C69 114.1(12) . .
C57 C56 C55 120.4(13) . .
C69 C56 C55 124.3(12) . .
C62 C57 C58 121.6(16) . .
C62 C57 C56 121.2(13) . .
C58 C57 C56 116.0(15) . .
C57 C58 C59 120.7(16) . .
C60 C59 C58 115.5(19) . .
C61 C60 C59 121(2) . .
C62 C61 C60 122.7(18) . .
C57 C62 C61 118.4(16) . .
C57 C62 C63 121.3(14) . .
C61 C62 C63 120.3(14) . .
C64 C63 C62 119.5(13) . .
C65 C64 C63 120.1(12) . .
C65 C64 C69 119.7(12) . .
C63 C64 C69 119.7(13) . .
C64 C65 C66 122.6(11) . .
C65 C66 C67 118.0(12) . .
C68 C67 C66 120.9(14) . .
C67 C68 C69 119.6(15) . .
C64 C69 C68 117.4(13) . .
C64 C69 C56 120.6(14) . .
C68 C69 C56 120.2(15) . .
O12 C70 N4 122.8(7) . .
O15 C73 N5 125.5(7) . .
C4 N1 C9 121.5(7) . .
C27 N2 C32 121.7(10) . .
C50 N3 C55 120.0(8) . .
C70 N4 C72 120.6(7) . .
C70 N4 C71 121.2(7) . .
C72 N4 C71 118.2(7) . .
C73 N5 C74 122.9(6) . .
C73 N5 C75 121.7(6) . .
C74 N5 C75 115.4(6) . .
C1 O1 Gd1 89.3(4) . .
C1 O2 Gd1 97.4(4) . .
C8 O3 Gd2 90.0(4) . 2_656
C8 O4 Gd2 95.9(4) . 2_656
C24 O5 Gd1 93.2(3) . .
C24 O6 Gd1 91.7(4) . .
C31 O7 Gd2 157.7(4) . .
C31 O7 Gd2 88.7(3) . 2_646
Gd2 O7 Gd2 112.26(16) . 2_646
C31 O8 Gd2 100.7(4) . 2_646
C47 O9 Gd1 161.6(4) . .
C47 O9 Gd1 86.5(3) . 2_556
Gd1 O9 Gd1 110.52(16) . 2_556
C47 O10 Gd1 102.2(4) 2_556 .
C70 O12 Gd1 136.2(5) . .
C54 O13 Gd2 92.6(4) . .
C54 O14 Gd2 93.0(3) . .
C73 O15 Gd2 135.2(4) . .
O12 Gd1 O9 87.90(16) . .
O12 Gd1 O2 94.16(17) . .
O9 Gd1 O2 148.00(16) . .
O12 Gd1 O11 77.42(16) . .
O9 Gd1 O11 79.28(16) . .
O2 Gd1 O11 132.34(16) . .
O12 Gd1 O10 146.86(18) . .
O9 Gd1 O10 119.07(15) . .
O2 Gd1 O10 73.37(15) . .
O11 Gd1 O10 88.46(17) . .
O12 Gd1 O5 74.88(15) . .
O9 Gd1 O5 79.69(15) . .
O2 Gd1 O5 70.13(15) . .
O11 Gd1 O5 145.59(15) . .
O10 Gd1 O5 125.67(16) . .
O12 Gd1 O6 127.95(15) . .
O9 Gd1 O6 77.03(15) . .
O2 Gd1 O6 76.64(15) . .
O11 Gd1 O6 143.94(15) . .
O10 Gd1 O6 79.88(17) . .
O5 Gd1 O6 53.62(14) . .
O12 Gd1 O1 74.89(17) . .
O9 Gd1 O1 155.52(16) . .
O2 Gd1 O1 52.73(15) . .
O11 Gd1 O1 80.06(15) . .
O10 Gd1 O1 73.20(16) . .
O5 Gd1 O1 111.41(14) . .
O6 Gd1 O1 127.31(14) . .
O12 Gd1 O9 143.43(15) . 2_556
O9 Gd1 O9 69.48(16) . 2_556
O2 Gd1 O9 120.38(15) . 2_556
O11 Gd1 O9 70.55(15) . 2_556
O10 Gd1 O9 50.36(14) . 2_556
O5 Gd1 O9 125.51(14) . 2_556
O6 Gd1 O9 75.85(14) . 2_556
O1 Gd1 O9 115.19(14) . 2_556
O12 Gd1 C24 101.04(17) . .
O9 Gd1 C24 77.24(17) . .
O2 Gd1 C24 71.01(16) . .
O11 Gd1 C24 156.51(16) . .
O10 Gd1 C24 103.43(18) . .
O5 Gd1 C24 26.37(15) . .
O6 Gd1 C24 27.25(16) . .
O1 Gd1 C24 122.56(16) . .
O9 Gd1 C24 101.38(16) 2_556 .
O12 Gd1 C1 85.61(18) . .
O9 Gd1 C1 170.49(16) . .
O2 Gd1 C1 26.43(17) . .
O11 Gd1 C1 105.99(17) . .
O10 Gd1 C1 69.50(16) . .
O5 Gd1 C1 91.90(16) . .
O6 Gd1 C1 101.62(17) . .
O1 Gd1 C1 26.41(17) . .
O9 Gd1 C1 119.55(15) 2_556 .
C24 Gd1 C1 97.19(17) . .
O12 Gd1 C47 153.66(18) . 2_556
O9 Gd1 C47 95.05(16) . 2_556
O2 Gd1 C47 96.94(16) . 2_556
O11 Gd1 C47 77.44(17) . 2_556
O10 Gd1 C47 24.67(16) . 2_556
O5 Gd1 C47 131.41(17) . 2_556
O6 Gd1 C47 78.01(17) . 2_556
O1 Gd1 C47 93.12(17) . 2_556
O9 Gd1 C47 25.76(15) 2_556 2_556
C24 Gd1 C47 105.14(18) . 2_556
C1 Gd1 C47 93.85(17) . 2_556
O15 Gd2 O16 80.28(15) . .
O15 Gd2 O4 88.61(16) . 2_656
O16 Gd2 O4 128.48(14) . 2_656
O15 Gd2 O7 87.64(16) . .
O16 Gd2 O7 77.00(15) . .
O4 Gd2 O7 153.06(14) 2_656 .
O15 Gd2 O8 150.40(16) . 2_646
O16 Gd2 O8 90.76(16) . 2_646
O4 Gd2 O8 74.97(15) 2_656 2_646
O7 Gd2 O8 117.94(15) . 2_646
O15 Gd2 O14 73.34(14) . .
O16 Gd2 O14 145.94(14) . .
O4 Gd2 O14 72.66(14) 2_656 .
O7 Gd2 O14 80.71(14) . .
O8 Gd2 O14 122.59(14) 2_646 .
O15 Gd2 O13 126.30(14) . .
O16 Gd2 O13 142.56(14) . .
O4 Gd2 O13 82.50(14) 2_656 .
O7 Gd2 O13 78.35(14) . .
O8 Gd2 O13 76.52(15) 2_646 .
O14 Gd2 O13 53.41(13) . .
O15 Gd2 O3 72.21(16) . 2_656
O16 Gd2 O3 75.61(15) . 2_656
O4 Gd2 O3 53.20(14) 2_656 2_656
O7 Gd2 O3 148.26(14) . 2_656
O8 Gd2 O3 78.25(15) 2_646 2_656
O14 Gd2 O3 114.90(14) . 2_656
O13 Gd2 O3 133.36(14) . 2_656
O15 Gd2 O7 146.18(15) . 2_646
O16 Gd2 O7 72.05(14) . 2_646
O4 Gd2 O7 123.83(14) 2_656 2_646
O7 Gd2 O7 67.74(16) . 2_646
O8 Gd2 O7 50.82(14) 2_646 2_646
O14 Gd2 O7 121.94(13) . 2_646
O13 Gd2 O7 72.71(13) . 2_646
O3 Gd2 O7 117.47(14) 2_656 2_646
O15 Gd2 C54 99.65(16) . .
O16 Gd2 C54 154.02(16) . .
O4 Gd2 C54 77.32(15) 2_656 .
O7 Gd2 C54 77.04(15) . .
O8 Gd2 C54 100.48(16) 2_646 .
O14 Gd2 C54 26.69(16) . .
O13 Gd2 C54 26.77(16) . .
O3 Gd2 C54 129.43(16) 2_656 .
O7 Gd2 C54 97.03(15) 2_646 .
O15 Gd2 C8 77.94(17) . 2_656
O16 Gd2 C8 102.50(16) . 2_656
O4 Gd2 C8 26.38(16) 2_656 2_656
O7 Gd2 C8 165.39(16) . 2_656
O8 Gd2 C8 76.58(16) 2_646 2_656
O14 Gd2 C8 92.77(16) . 2_656
O13 Gd2 C8 108.30(16) . 2_656
O3 Gd2 C8 26.91(15) 2_656 2_656
O7 Gd2 C8 126.33(15) 2_646 2_656
C54 Gd2 C8 102.86(17) . 2_656
O15 Gd2 C31 159.68(16) . 2_646
O16 Gd2 C31 80.23(16) . 2_646
O4 Gd2 C31 99.07(16) 2_656 2_646
O7 Gd2 C31 93.54(16) . 2_646
O8 Gd2 C31 24.82(16) 2_646 2_646
O14 Gd2 C31 126.88(15) . 2_646
O13 Gd2 C31 73.62(15) . 2_646
O3 Gd2 C31 97.33(17) 2_656 2_646
O7 Gd2 C31 26.02(15) 2_646 2_646
C54 Gd2 C31 100.39(17) . 2_646
C8 Gd2 C31 100.79(17) 2_656 2_646

loop_
_geom_bond_atom_site_label_1
_geom_bond_atom_site_label_2
_geom_bond_distance
_geom_bond_site_symmetry_2
C1 O1 1.259(8) .
C1 O2 1.271(8) .
C1 C2 1.498(8) .
C1 Gd1 2.831(6) .
C2 C3 1.379(9) .
C2 C7 1.382(9) .
C3 C4 1.383(9) .
C4 N1 1.369(10) .
C4 C5 1.389(10) .
C5 C6 1.396(9) .
C6 C7 1.376(9) .
C6 C8 1.500(9) .
C8 O4 1.256(7) .
C8 O3 1.273(7) .
C8 Gd2 2.812(6) 2_656
C9 N1 1.435(11) .
C9 C10 1.533(12) .
C10 C23 1.29(2) .
C10 C11 1.45(3) .
C11 C12 1.33(3) .
C11 C16 1.430(16) .
C12 C13 1.41(3) .
C13 C14 1.413(16) .
C14 C15 1.442(18) .
C15 C16 1.37(2) .
C16 C17 1.374(16) .
C17 C18 1.34(2) .
C18 C19 1.399(16) .
C18 C23 1.512(16) .
C19 C20 1.434(16) .
C20 C21 1.412(14) .
C21 C22 1.419(16) .
C22 C23 1.426(16) .
C24 O5 1.248(7) .
C24 O6 1.285(7) .
C24 C25 1.504(9) .
C24 Gd1 2.806(7) .
C25 C26 1.376(10) .
C25 C30 1.382(9) .
C26 C27 1.358(13) .
C27 C28 1.374(12) .
C27 N2 1.426(10) .
C28 C29 1.390(10) .
C29 C30 1.380(9) .
C29 C31 1.490(9) .
C31 O8 1.250(8) .
C31 O7 1.284(7) .
C31 Gd2 2.927(6) 2_646
C32 N2 1.459(13) .
C32 C33 1.476(11) .
C33 C46 1.417(14) .
C33 C34 1.462(15) .
C34 C35 1.385(15) .
C34 C39 1.411(14) .
C35 C36 1.389(16) .
C36 C37 1.412(16) .
C37 C38 1.399(16) .
C38 C39 1.416(16) .
C39 C40 1.424(13) .
C40 C41 1.389(16) .
C41 C42 1.399(15) .
C41 C46 1.41(2) .
C42 C43 1.392(16) .
C43 C44 1.435(17) .
C44 C45 1.393(15) .
C45 C46 1.432(16) .
C47 O10 1.252(7) 2_556
C47 O9 1.276(7) .
C47 C48 1.501(8) .
C47 Gd1 2.932(6) 2_556
C48 C53 1.367(9) .
C48 C49 1.378(10) .
C49 C50 1.397(10) .
C50 N3 1.387(10) .
C50 C51 1.400(9) .
C51 C52 1.391(9) .
C52 C53 1.399(9) .
C52 C54 1.497(8) .
C54 O14 1.264(7) .
C54 O13 1.267(7) .
C54 Gd2 2.810(6) .
C55 N3 1.389(13) .
C55 C56 1.534(13) .
C56 C57 1.47(2) .
C56 C69 1.499(16) .
C57 C62 1.39(2) .
C57 C58 1.455(16) .
C58 C59 1.48(2) .
C59 C60 1.453(16) .
C60 C61 1.423(16) .
C61 C62 1.421(15) .
C62 C63 1.451(16) .
C63 C64 1.410(12) .
C64 C65 1.357(17) .
C64 C69 1.430(17) .
C65 C66 1.397(12) .
C66 C67 1.404(14) .
C67 C68 1.37(2) .
C68 C69 1.438(16) .
C70 O12 1.220(8) .
C70 N4 1.328(9) .
C71 N4 1.435(11) .
C72 N4 1.432(10) .
C73 O15 1.225(8) .
C73 N5 1.305(9) .
C74 N5 1.448(10) .
C75 N5 1.457(9) .
O1 Gd1 2.550(5) .
O2 Gd1 2.372(4) .
O3 Gd2 2.507(4) 2_656
O4 Gd2 2.390(4) 2_656
O5 Gd1 2.443(4) .
O6 Gd1 2.455(5) .
O7 Gd2 2.400(4) .
O7 Gd2 2.660(4) 2_646
O8 Gd2 2.424(4) 2_646
O9 Gd1 2.363(4) .
O9 Gd1 2.718(4) 2_556
O10 C47 1.252(7) 2_556
O10 Gd1 2.400(4) .
O11 Gd1 2.396(5) .
O12 Gd1 2.358(4) .
O13 Gd2 2.451(4) .
O14 Gd2 2.445(4) .
O15 Gd2 2.375(4) .
O16 Gd2 2.389(4) .
Gd1 O9 2.718(4) 2_556
Gd1 C47 2.932(6) 2_556
Gd2 O4 2.390(4) 2_656
Gd2 O8 2.424(4) 2_646
Gd2 O3 2.507(4) 2_656
Gd2 O7 2.660(4) 2_646
Gd2 C8 2.812(6) 2_656
Gd2 C31 2.927(6) 2_646

loop_
_platon_squeeze_void_nr
_platon_squeeze_void_average_x
_platon_squeeze_void_average_y
_platon_squeeze_void_average_z
_platon_squeeze_void_volume
_platon_squeeze_void_count_electrons
_platon_squeeze_void_content
1 0.000 0.500 0.500 824 194 ' '
2 0.500 0.500 1.000 270 85 ' '
